data_1535378
loop_
_publ_author_name
'Minkwitz, R.'
'Nowicki, J.'

_publ_section_title
;
 Kristallstruktur einer neuen Modifikation von Sb8F30
;
_journal_name_full 'Zeitschrift fuer Anorganische und Allgemeine Chemie'
_journal_page_first 109
_journal_page_last 116
_journal_volume 605
_journal_year 1991
_chemical_formula_sum 'F30 Sb8'
_chemical_name_systematic '(Sb2 F5) (Sb3 F7) (Sb F6)3'
_space_group_IT_number 29
_symmetry_space_group_name_Hall 'P 2c -2ac'
_symmetry_space_group_name_H-M 'P c a 21'
_cell_angle_alpha 90
_cell_angle_beta 90
_cell_angle_gamma 90
_cell_formula_units_Z 4
_cell_length_a 11.157
_cell_length_b 11.002
_cell_length_c 19.178
_cell_volume 2354.086
_citation_journal_id_ASTM ZAACAB
_cod_data_source_file Minkwitz_ZAACAB_1991_23.cif
_cod_data_source_block F30Sb8
_cod_database_code 1535378

loop_
_symmetry_equiv_pos_as_xyz
x,y,z
-x,-y,z+1/2
-x+1/2,y,z+1/2
x+1/2,-y,z

loop_
_atom_site_label
_atom_site_type_symbol
_atom_site_fract_x
_atom_site_fract_y
_atom_site_fract_z
_atom_site_occupancy
_atom_site_U_iso_or_equiv
F30 F-1 0.8647 0.2109 0.2396 1 0.0
F9 F-1 0.7685 0.0623 1.0153 1 0.0
Sb5 Sb+3 0.7479 0.7786 1.1892 1 0.0
F5 F-1 1.0157 -0.0009 1.0516 1 0.0
F22 F-1 0.7526 0.414 0.5492 1 0.0
F27 F-1 0.9415 0.2677 0.3619 1 0.0
F25 F-1 1.0671 0.3248 0.2517 1 0.0
F4 F-1 1.0864 0.185 1.1327 1 0.0
F1 F-1 0.7524 0.2602 0.9412 1 0.0
F19 F-1 0.8641 0.4977 0.6601 1 0.0
F10 F-1 0.7673 0.0578 0.8716 1 0.0
F21 F-1 0.976 0.4967 0.5388 1 0.0
F23 F-1 0.8266 0.2607 0.6486 1 0.0
Sb3 Sb+3 0.9241 0.1101 0.7763 1 0.0
F15 F-1 0.6514 0.8775 0.9478 1 0.0
F6 F-1 1.0059 -0.0069 1.1912 1 0.0
F13 F-1 0.7507 0.7265 1.0392 1 0.0
F11 F-1 0.8165 0.9065 1.1309 1 0.0
F24 F-1 0.9323 0.2652 0.5257 1 0.0
F7 F-1 1.0742 0.1989 0.7523 1 0.0
F29 F-1 0.754 0.3823 0.3147 1 0.0
F26 F-1 0.8846 0.4351 0.1979 1 0.0
Sb1 Sb+3 0.91 0.3569 0.9432 1 0.0
F17 F-1 0.8868 0.8468 0.9456 1 0.0
F14 F-1 0.7496 0.7461 0.8466 1 0.0
F8 F-1 1.0139 0.0009 0.8319 1 0.0
F12 F-1 0.7009 0.9124 1.2466 1 0.0
Sb2 Sb+3 0.9266 0.0943 1.114 1 0.0
Sb6 Sb+5 0.7578 0.7417 0.9424 1 0.0
F16 F-1 0.6156 0.6425 0.9401 1 0.0
F28 F-1 0.9691 0.4992 0.3247 1 0.0
Sb7 Sb+5 0.8992 0.3813 0.5943 1 0.0
F18 F-1 0.8517 0.6024 0.9382 1 0.0
Sb8 Sb+5 0.9107 0.3615 0.2824 1 0.0
F2 F-1 0.9514 0.2352 0.87 1 0.0
F20 F-1 1.0472 0.3397 0.6344 1 0.0
F3 F-1 0.9498 0.2451 1.0161 1 0.0
Sb4 Sb+3 0.6518 0.0972 0.9431 1 0.0
